data_4300544
loop_
_publ_author_name
'Heinze, Katja'
'Reinhart, Anja'

_publ_section_title
;
Linking Heteroleptic Cu(II) Dipyrromethene Complexes via Hydrogen Bonds,
 Coordinative Bonds and Covalent Bonds
;
_journal_name_full 'Inorganic Chemistry'
_journal_paper_doi 10.1021/ic0515047
_journal_year 2006
_chemical_formula_moiety 'C20 H17 Cu N3 O4'
_chemical_formula_sum 'C20 H17 Cu N3 O4'
_chemical_formula_weight 426.91
_space_group_IT_number 14
_symmetry_cell_setting monoclinic
_symmetry_space_group_name_Hall '-P 2ybc'
_symmetry_space_group_name_H-M 'P 1 21/c 1'
_cell_angle_alpha 90.00
_cell_angle_beta 93.21(3)
_cell_angle_gamma 90.00
_cell_formula_units_Z 4
_cell_length_a 13.917(3)
_cell_length_b 8.9550(18)
_cell_length_c 14.856(3)
_cell_measurement_temperature 200
_cell_volume 1848.5(6)
_diffrn_ambient_temperature 200
_exptl_crystal_density_diffrn 1.534
_cod_original_sg_symbol_H-M 'P 21/c'
_cod_database_code 4300544

loop_
_symmetry_equiv_pos_as_xyz
'x, y, z'
'-x, y+1/2, -z+1/2'
'-x, -y, -z'
'x, -y-1/2, z-1/2'

loop_
_atom_site_label
_atom_site_type_symbol
_atom_site_fract_x
_atom_site_fract_y
_atom_site_fract_z
_atom_site_U_iso_or_equiv
_atom_site_adp_type
_atom_site_occupancy
_atom_site_symmetry_multiplicity
_atom_site_calc_flag
_atom_site_refinement_flags
_atom_site_disorder_assembly
_atom_site_disorder_group
Cu1 Cu 0.32917(4) 0.06035(6) 0.42887(4) 0.0381(2) Uani 1 1 d . . .
O1 O -0.1767(2) 0.3803(4) -0.0082(2) 0.0528(9) Uani 1 1 d . . .
O2 O 0.3703(2) 0.1456(4) 0.5446(2) 0.0433(8) Uani 1 1 d . . .
O3 O 0.3818(2) -0.1328(4) 0.4636(2) 0.0409(8) Uani 1 1 d . . .
O4 O -0.0652(2) 0.3709(4) -0.1038(2) 0.0465(8) Uani 1 1 d . . .
N1 N 0.2845(3) -0.0241(4) 0.3120(3) 0.0385(9) Uani 1 1 d . . .
N2 N 0.2736(3) 0.2552(4) 0.3940(2) 0.0392(9) Uani 1 1 d . . .
N3 N -0.0931(3) 0.3559(5) -0.0276(3) 0.0423(9) Uani 1 1 d . . .
C1 C -0.0233(3) 0.3113(5) 0.0456(3) 0.0395(11) Uani 1 1 d . . .
C2 C 0.0712(3) 0.2821(6) 0.0242(3) 0.0419(11) Uani 1 1 d . . .
H2 H 0.0896 0.2892 -0.0349 0.052(8) Uiso 1 1 calc R . .
C3 C 0.1361(4) 0.2428(6) 0.0929(3) 0.0432(11) Uani 1 1 d . . .
H3 H 0.1995 0.2231 0.0799 0.052(8) Uiso 1 1 calc R . .
C4 C 0.1097(3) 0.2314(5) 0.1817(3) 0.0390(11) Uani 1 1 d . . .
C5 C 0.0144(3) 0.2636(6) 0.2009(3) 0.0424(11) Uani 1 1 d . . .
H5 H -0.0041 0.2574 0.2600 0.052(8) Uiso 1 1 calc R . .
C6 C -0.0527(3) 0.3046(5) 0.1325(3) 0.0391(11) Uani 1 1 d . . .
H6 H -0.1159 0.3268 0.1451 0.052(8) Uiso 1 1 calc R . .
C8 C 0.1813(3) 0.1828(5) 0.2543(3) 0.0385(11) Uani 1 1 d . . .
C9 C 0.2166(3) 0.0366(5) 0.2490(3) 0.0374(11) Uani 1 1 d . . .
C10 C 0.1943(3) -0.0724(5) 0.1816(3) 0.0416(11) Uani 1 1 d . . .
H10 H 0.1516 -0.0608 0.1316 0.043(6) Uiso 1 1 calc R . .
C11 C 0.2468(3) -0.1972(6) 0.2035(3) 0.0447(12) Uani 1 1 d . . .
H11 H 0.2471 -0.2865 0.1715 0.043(6) Uiso 1 1 calc R . .
C12 C 0.3002(3) -0.1637(5) 0.2840(3) 0.0390(11) Uani 1 1 d . . .
H12 H 0.3416 -0.2306 0.3143 0.043(6) Uiso 1 1 calc R . .
C13 C 0.2090(3) 0.2876(5) 0.3211(3) 0.0390(11) Uani 1 1 d . . .
C14 C 0.1836(4) 0.4418(5) 0.3246(3) 0.0435(11) Uani 1 1 d . . .
H14 H 0.1411 0.4923 0.2848 0.043(6) Uiso 1 1 calc R . .
C15 C 0.2337(4) 0.5007(6) 0.3976(3) 0.0464(12) Uani 1 1 d . . .
H15 H 0.2326 0.5997 0.4164 0.043(6) Uiso 1 1 calc R . .
C16 C 0.2869(3) 0.3848(5) 0.4391(3) 0.0412(11) Uani 1 1 d . . .
H16 H 0.3265 0.3957 0.4912 0.043(6) Uiso 1 1 calc R . .
C20 C 0.4290(4) 0.1697(6) 0.6950(3) 0.0527(13) Uani 1 1 d . . .
H20A H 0.4359 0.2725 0.6783 0.070(7) Uiso 1 1 calc R . .
H20B H 0.4870 0.1362 0.7268 0.070(7) Uiso 1 1 calc R . .
H20C H 0.3760 0.1599 0.7333 0.070(7) Uiso 1 1 calc R . .
C21 C 0.4105(3) 0.0773(6) 0.6123(3) 0.0420(11) Uani 1 1 d . . .
C22 C 0.4363(3) -0.0727(5) 0.6134(3) 0.0422(11) Uani 1 1 d . . .
H22 H 0.4664 -0.1111 0.6659 0.033(12) Uiso 1 1 calc R . .
C23 C 0.4197(3) -0.1686(5) 0.5406(3) 0.0401(11) Uani 1 1 d . . .
C24 C 0.4462(4) -0.3312(5) 0.5508(3) 0.0471(12) Uani 1 1 d . . .
H24A H 0.3946 -0.3842 0.5769 0.070(7) Uiso 1 1 calc R . .
H24B H 0.5036 -0.3404 0.5894 0.070(7) Uiso 1 1 calc R . .
H24C H 0.4574 -0.3726 0.4927 0.070(7) Uiso 1 1 calc R . .

loop_
_atom_site_aniso_label
_atom_site_aniso_U_11
_atom_site_aniso_U_22
_atom_site_aniso_U_33
_atom_site_aniso_U_23
_atom_site_aniso_U_13
_atom_site_aniso_U_12
Cu1 0.0350(3) 0.0384(3) 0.0406(3) -0.0012(3) 0.0008(2) 0.0007(3)
O1 0.0393(19) 0.070(2) 0.049(2) 0.0007(19) 0.0041(16) 0.0041(19)
O2 0.0420(19) 0.0441(19) 0.0436(18) -0.0034(15) 0.0003(15) 0.0050(16)
O3 0.0384(18) 0.0396(18) 0.0444(18) 0.0019(15) -0.0019(15) 0.0018(15)
O4 0.047(2) 0.054(2) 0.0391(18) 0.0010(16) 0.0032(15) 0.0016(17)
N1 0.037(2) 0.038(2) 0.040(2) -0.0012(17) 0.0026(17) -0.0005(18)
N2 0.039(2) 0.039(2) 0.040(2) 0.0028(18) 0.0045(17) -0.0022(19)
N3 0.039(2) 0.046(2) 0.042(2) -0.0018(18) 0.0008(18) -0.003(2)
C1 0.035(3) 0.041(3) 0.042(3) 0.000(2) -0.002(2) 0.000(2)
C2 0.038(3) 0.048(3) 0.040(2) 0.000(2) 0.005(2) 0.000(2)
C3 0.037(3) 0.048(3) 0.045(3) 0.002(2) 0.005(2) 0.002(2)
C4 0.035(3) 0.039(3) 0.043(2) -0.001(2) 0.003(2) 0.000(2)
C5 0.037(3) 0.050(3) 0.040(3) 0.005(2) 0.004(2) -0.001(2)
C6 0.036(3) 0.043(3) 0.038(2) -0.002(2) 0.003(2) -0.005(2)
C8 0.031(2) 0.045(3) 0.040(2) 0.004(2) 0.009(2) -0.006(2)
C9 0.031(2) 0.044(3) 0.037(2) 0.001(2) 0.003(2) -0.002(2)
C10 0.036(2) 0.050(3) 0.040(2) -0.003(2) 0.003(2) -0.003(2)
C11 0.042(3) 0.048(3) 0.045(3) -0.007(2) 0.004(2) -0.002(2)
C12 0.031(2) 0.042(3) 0.044(3) 0.002(2) 0.003(2) 0.004(2)
C13 0.034(2) 0.043(3) 0.041(2) 0.004(2) 0.007(2) -0.004(2)
C14 0.043(3) 0.037(2) 0.051(3) 0.001(2) 0.004(2) 0.002(2)
C15 0.053(3) 0.035(2) 0.052(3) 0.002(2) 0.000(2) -0.001(2)
C16 0.037(3) 0.041(2) 0.044(3) -0.003(2) 0.000(2) -0.002(2)
C20 0.047(3) 0.059(3) 0.052(3) -0.008(3) -0.004(2) 0.009(3)
C21 0.033(2) 0.049(3) 0.045(3) -0.003(2) 0.004(2) -0.001(2)
C22 0.039(3) 0.047(3) 0.040(2) 0.002(2) 0.000(2) 0.003(2)
C23 0.028(2) 0.043(3) 0.050(3) 0.001(2) 0.004(2) -0.005(2)
C24 0.044(3) 0.046(3) 0.051(3) -0.001(2) -0.001(2) -0.002(2)

loop_
_geom_bond_atom_site_label_1
_geom_bond_atom_site_label_2
_geom_bond_distance
_geom_bond_site_symmetry_2
_geom_bond_publ_flag
Cu1 O3 1.937(3) . ?
Cu1 O2 1.938(3) . ?
Cu1 N1 1.963(4) . ?
Cu1 N2 1.966(4) . ?
O1 N3 1.234(5) . ?
O2 C21 1.278(6) . ?
O3 C23 1.274(5) . ?
O4 N3 1.224(5) . ?
N1 C12 1.339(6) . ?
N1 C9 1.401(6) . ?
N2 C16 1.347(6) . ?
N2 C13 1.398(6) . ?
N3 C1 1.473(6) . ?
C1 C6 1.377(6) . ?
C1 C2 1.395(6) . ?
C2 C3 1.371(7) . ?
C2 H2 0.9300 . ?
C3 C4 1.393(6) . ?
C3 H3 0.9300 . ?
C4 C5 1.402(6) . ?
C4 C8 1.491(7) . ?
C5 C6 1.391(7) . ?
C5 H5 0.9300 . ?
C6 H6 0.9300 . ?
C8 C9 1.403(6) . ?
C8 C13 1.404(6) . ?
C9 C10 1.420(6) . ?
C10 C11 1.364(7) . ?
C10 H10 0.9300 . ?
C11 C12 1.405(6) . ?
C11 H11 0.9300 . ?
C12 H12 0.9300 . ?
C13 C14 1.428(6) . ?
C14 C15 1.362(7) . ?
C14 H14 0.9300 . ?
C15 C16 1.398(7) . ?
C15 H15 0.9300 . ?
C16 H16 0.9300 . ?
C20 C21 1.492(7) . ?
C20 H20A 0.9600 . ?
C20 H20B 0.9600 . ?
C20 H20C 0.9600 . ?
C21 C22 1.391(7) . ?
C22 C23 1.390(7) . ?
C22 H22 0.9300 . ?
C23 C24 1.508(7) . ?
C24 H24A 0.9600 . ?
C24 H24B 0.9600 . ?
C24 H24C 0.9600 . ?
